data_1011253
loop_
_publ_author_name
'Hofmann, W'

_publ_section_title
;
Ergebnisse der Strukturbestimmung komplexer Sulfide. I: SnS und PbSnS2
;
_journal_coden_ASTM ZEKGAX
_journal_name_full
;
Zeitschrift fuer Kristallographie, Kristallgeometrie, Kristallphysik,
Kristallchemie (-144,1977)
;
_journal_page_first 161
_journal_page_last 173
_journal_volume 92
_journal_year 1935
_chemical_compound_source 'synthetic, precipitated from solution'
_chemical_formula_structural 'Sn S'
_chemical_formula_sum 'S Sn'
_chemical_name_mineral Herzenbergite
_chemical_name_systematic 'Tin sulfide'
_space_group_IT_number 62
_symmetry_cell_setting orthorhombic
_symmetry_Int_Tables_number 62
_symmetry_space_group_name_Hall '-P 2n 2a'
_symmetry_space_group_name_H-M 'P m c n'
_cell_angle_alpha 90
_cell_angle_beta 90
_cell_angle_gamma 90
_cell_formula_units_Z 4
_cell_length_a 3.98(2)
_cell_length_b 4.33(2)
_cell_length_c 11.18(2)
_cell_volume 192.7
_cod_database_code 1011253

loop_
_symmetry_equiv_pos_as_xyz
x,y,z
1/2-x,1/2-y,1/2+z
1/2+x,-y,-z
-x,1/2+y,1/2-z
-x,-y,-z
1/2+x,1/2+y,1/2-z
1/2-x,y,z
x,1/2-y,1/2+z

loop_
_atom_site_label
_atom_site_type_symbol
_atom_site_symmetry_multiplicity
_atom_site_Wyckoff_symbol
_atom_site_fract_x
_atom_site_fract_y
_atom_site_fract_z
_atom_site_occupancy
_atom_site_attached_hydrogens
_atom_site_calc_flag
Sn1 Sn2+ 4 c 0.25 0.115 0.118 1. 0 d
S1 S2- 4 c 0.75 0.522 0.15 1. 0 d

loop_
_atom_type_symbol
_atom_type_oxidation_number
Sn2+ 2.000
S2- -2.000
